data_1557766
loop_
_publ_author_name
'Cliffe, Matthew J.'
'Keyzer, Evan N.'
'Bond, Andrew D.'
'Astle, Maxwell A.'
'Grey, Clare P.'

_publ_section_title
;
 The structures of ordered defects in thiocyanate analogues of Prussian
 Blue
;
_journal_issue 17
_journal_name_full 'Chemical Science'
_journal_page_first 4430
_journal_page_last 4438
_journal_paper_doi 10.1039/D0SC01246G
_journal_volume 11
_journal_year 2020
_chemical_formula_moiety 'Bi2 C12 N12 S12 Zn3'
_chemical_formula_sum 'C12 Bi2 N12 S12 Zn3'
_chemical_formula_weight 1311.03
_chemical_name_systematic 'zinc hexathiocyanatobismuthate'
_space_group_crystal_system monoclinic
_space_group_IT_number 14
_space_group_name_Hall '-P 2ybc'
_space_group_name_H-M_alt 'P 1 21/c 1'
_atom_sites_solution_primary dual
_audit_creation_date 2018-05-25
_audit_creation_method
;
Olex2 1.2
(compiled May 18 2018 14:05:52 for OlexSys, GUI svn.r5497)
;
_audit_update_record
;
2020-02-27 deposited with the CCDC.	2020-04-09 downloaded from the CCDC.
;
_cell_angle_alpha 90
_cell_angle_beta 114.3971(12)
_cell_angle_gamma 90.00
_cell_formula_units_Z 4
_cell_length_a 17.7331(6)
_cell_length_b 13.6501(4)
_cell_length_c 16.4375(4)
_cell_measurement_reflns_used 5894
_cell_measurement_temperature 180
_cell_measurement_theta_max 27.485
_cell_measurement_theta_min 0.998
_cell_volume 3623.55(19)
_computing_cell_refinement 'HKL Scalepack (Otwinowski & Minor 1997)'
_computing_data_collection KappaCCD
_computing_data_reduction 'Denzo and Scalepak (Otwinowski & Minor, 1997)'
_computing_molecular_graphics 'Olex2 (Dolomanov et al., 2009)'
_computing_publication_material 'Olex2 (Dolomanov et al., 2009)'
_computing_structure_refinement 'ShelXL (Sheldrick, 2015)'
_computing_structure_solution 'ShelXT (Sheldrick, 2015)'
_diffrn_ambient_temperature 180
_diffrn_detector 'CCD plate'
_diffrn_detector_type 'CCD area detector'
_diffrn_measured_fraction_theta_full 0.978
_diffrn_measured_fraction_theta_max 0.945
_diffrn_measurement_device Area
_diffrn_measurement_device_type 'Nonius KappaCCD'
_diffrn_measurement_method \w/2\q
_diffrn_orient_matrix_type X=UH
_diffrn_orient_matrix_UB_11 -0.01477
_diffrn_orient_matrix_UB_12 -0.00672
_diffrn_orient_matrix_UB_13 0.06480
_diffrn_orient_matrix_UB_21 -0.05024
_diffrn_orient_matrix_UB_22 -0.05064
_diffrn_orient_matrix_UB_23 -0.01671
_diffrn_orient_matrix_UB_31 0.03345
_diffrn_orient_matrix_UB_32 -0.04293
_diffrn_orient_matrix_UB_33 0.02954
_diffrn_radiation_monochromator graphite
_diffrn_radiation_probe x-ray
_diffrn_radiation_type MoK\a
_diffrn_radiation_wavelength 0.71073
_diffrn_radiation_wavelength_id all
_diffrn_reflns_av_R_equivalents 0.0519
_diffrn_reflns_av_unetI/netI 0.0697
_diffrn_reflns_Laue_measured_fraction_full 0.978
_diffrn_reflns_Laue_measured_fraction_max 0.945
_diffrn_reflns_limit_h_max 22
_diffrn_reflns_limit_h_min -22
_diffrn_reflns_limit_k_max 17
_diffrn_reflns_limit_k_min -15
_diffrn_reflns_limit_l_max 21
_diffrn_reflns_limit_l_min -21
_diffrn_reflns_number 12934
_diffrn_reflns_point_group_measured_fraction_full 0.978
_diffrn_reflns_point_group_measured_fraction_max 0.945
_diffrn_reflns_theta_full 25.242
_diffrn_reflns_theta_max 27.451
_diffrn_reflns_theta_min 2.061
_diffrn_source 'fine-focus sealed tube'
_exptl_absorpt_coefficient_mu 12.357
_exptl_absorpt_correction_T_max 1.0
_exptl_absorpt_correction_T_min 0.544
_exptl_absorpt_correction_type multi-scan
_exptl_absorpt_process_details 'DENZO/SCALEPACK (Otwinowski & Minor, 1997)'
_exptl_crystal_colour orange
_exptl_crystal_colour_primary orange
_exptl_crystal_density_diffrn 2.403
_exptl_crystal_density_method 'not measured'
_exptl_crystal_description needle
_exptl_crystal_F_000 2416
_exptl_crystal_size_max 0.2
_exptl_crystal_size_mid 0.1
_exptl_crystal_size_min 0.02
_refine_diff_density_max 1.670
_refine_diff_density_min -2.363
_refine_diff_density_rms 0.249
_refine_ls_extinction_method none
_refine_ls_goodness_of_fit_ref 1.046
_refine_ls_hydrogen_treatment undef
_refine_ls_matrix_type full
_refine_ls_number_parameters 370
_refine_ls_number_reflns 7822
_refine_ls_number_restraints 0
_refine_ls_restrained_S_all 1.046
_refine_ls_R_factor_all 0.0780
_refine_ls_R_factor_gt 0.0507
_refine_ls_shift/su_max 0.001
_refine_ls_shift/su_mean 0.000
_refine_ls_structure_factor_coef Fsqd
_refine_ls_weighting_details 'w=1/[\s^2^(Fo^2^)+(0.0521P)^2^+19.2509P] where P=(Fo^2^+2Fc^2^)/3'
_refine_ls_weighting_scheme calc
_refine_ls_wR_factor_gt 0.1078
_refine_ls_wR_factor_ref 0.1206
_reflns_Friedel_coverage 0.000
_reflns_number_gt 5919
_reflns_number_total 7822
_reflns_threshold_expression 'I > 2\s(I)'
_cod_data_source_file d0sc01246g3.cif
_cod_data_source_block 6_be_Zn3Bi2SCN12_P21c
_cod_depositor_comments
;Adding full bibliography for 1557765--1557770.cif.

 Adding full bibliography for 1557765--1557770.cif.
;
_cod_database_code 1557766
_shelx_shelxl_version_number 2014/7
_shelx_space_group_comment
;
The symmetry employed for this shelxl refinement is uniquely defined
by the following loop, which should always be used as a source of
symmetry information in preference to the above space-group names.
They are only intended as comments.
;
_shelx_estimated_absorpt_t_max 0.790
_shelx_estimated_absorpt_t_min 0.191
_olex2_refinement_description
;
;
_olex2_submission_special_instructions 'No special instructions were received'

loop_
_space_group_symop_operation_xyz
'x, y, z'
'-x, y+1/2, -z+1/2'
'-x, -y, -z'
'x, -y-1/2, z-1/2'

loop_
_atom_site_label
_atom_site_type_symbol
_atom_site_fract_x
_atom_site_fract_y
_atom_site_fract_z
_atom_site_U_iso_or_equiv
_atom_site_adp_type
_atom_site_occupancy
_atom_site_site_symmetry_order
_atom_site_calc_flag
_atom_site_refinement_flags_posn
_atom_site_refinement_flags_adp
_atom_site_refinement_flags_occupancy
_atom_site_disorder_assembly
_atom_site_disorder_group
Bi1 Bi 0.07918(2) 0.83822(2) 0.31715(2) 0.02589(11) Uani 1 1 d . . . . .
Bi2 Bi 0.60802(2) 0.68925(3) 0.61231(2) 0.02773(11) Uani 1 1 d . . . . .
Zn1 Zn 0.39202(7) 0.87617(8) 0.27339(7) 0.0292(2) Uani 1 1 d . . . . .
Zn2 Zn 0.84944(7) 0.83929(7) 0.46262(7) 0.0285(2) Uani 1 1 d . . . . .
Zn3 Zn 0.82080(7) 0.48486(8) 0.45414(7) 0.0312(3) Uani 1 1 d . . . . .
S9 S 0.80970(16) 0.49471(19) 0.16216(16) 0.0350(6) Uani 1 1 d . . . . .
S8 S 1.03785(17) 0.68985(19) 0.63420(17) 0.0366(6) Uani 1 1 d . . . . .
S11 S 1.05032(16) 1.02954(18) 0.69093(17) 0.0361(6) Uani 1 1 d . . . . .
S10 S 0.98691(18) 0.66894(18) 0.31328(19) 0.0384(6) Uani 1 1 d . . . . .
S1 S 0.18895(19) 0.68819(19) 0.3208(2) 0.0443(7) Uani 1 1 d . . . . .
S7 S 0.8519(2) 0.14190(19) 0.49418(18) 0.0484(8) Uani 1 1 d . . . . .
S4 S 0.63277(18) 0.8651(2) 0.54394(18) 0.0458(7) Uani 1 1 d . . . . .
S6 S 0.56307(17) 0.5816(2) 0.45264(18) 0.0424(7) Uani 1 1 d . . . . .
S5 S 0.77955(19) 0.6650(3) 0.67146(19) 0.0524(8) Uani 1 1 d . . . . .
S3 S 0.43396(19) 0.7763(3) 0.01964(19) 0.0522(8) Uani 1 1 d . . . . .
S2 S 0.3762(3) 1.2189(2) 0.22782(19) 0.0560(9) Uani 1 1 d . . . . .
S12 S 0.6222(2) 0.9826(2) 0.2233(2) 0.0575(9) Uani 1 1 d . . . . .
N7 N 0.8210(6) 0.3415(6) 0.4665(6) 0.041(2) Uani 1 1 d . . . . .
N11 N 0.9364(5) 0.9240(6) 0.5461(5) 0.0335(19) Uani 1 1 d . . . . .
N1 N 0.3029(5) 0.8028(6) 0.2864(6) 0.036(2) Uani 1 1 d . . . . .
N12 N 0.7593(6) 0.9127(6) 0.3727(6) 0.043(2) Uani 1 1 d . . . . .
N4 N 0.4951(6) 0.8539(7) 0.3806(6) 0.043(2) Uani 1 1 d . . . . .
N5 N 0.8100(5) 0.7610(6) 0.5383(6) 0.0336(19) Uani 1 1 d . . . . .
N2 N 0.3800(5) 1.0198(6) 0.2656(5) 0.037(2) Uani 1 1 d . . . . .
N9 N 0.8228(5) 0.5104(5) 0.3374(5) 0.0331(19) Uani 1 1 d . . . . .
N3 N 0.4032(5) 0.8323(6) 0.1666(6) 0.037(2) Uani 1 1 d . . . . .
C7 C 0.8330(6) 0.2590(7) 0.4785(6) 0.029(2) Uani 1 1 d . . . . .
N6 N 0.7182(6) 0.5326(6) 0.4601(5) 0.0349(19) Uani 1 1 d . . . . .
C9 C 0.8181(6) 0.5030(6) 0.2650(6) 0.027(2) Uani 1 1 d . . . . .
C11 C 0.9844(5) 0.9685(6) 0.6066(6) 0.0221(18) Uani 1 1 d . . . . .
N10 N 0.9005(6) 0.7520(6) 0.4054(5) 0.037(2) Uani 1 1 d . . . . .
N8 N 0.9177(6) 0.5487(7) 0.5457(6) 0.040(2) Uani 1 1 d . . . . .
C10 C 0.9359(6) 0.7181(7) 0.3680(6) 0.027(2) Uani 1 1 d . . . . .
C1 C 0.2561(6) 0.7562(7) 0.3005(6) 0.031(2) Uani 1 1 d . . . . .
C8 C 0.9677(7) 0.6054(7) 0.5843(7) 0.035(2) Uani 1 1 d . . . . .
C4 C 0.5509(6) 0.8582(7) 0.4466(7) 0.032(2) Uani 1 1 d . . . . .
C2 C 0.3784(7) 1.1018(8) 0.2517(6) 0.033(2) Uani 1 1 d . . . . .
C12 C 0.7031(7) 0.9410(7) 0.3101(7) 0.039(2) Uani 1 1 d . . . . .
C3 C 0.4153(7) 0.8090(8) 0.1066(7) 0.039(2) Uani 1 1 d . . . . .
C5 C 0.7969(6) 0.7222(7) 0.5923(7) 0.034(2) Uani 1 1 d . . . . .
C6 C 0.6541(7) 0.5525(7) 0.4573(6) 0.032(2) Uani 1 1 d . . . . .

loop_
_atom_site_aniso_label
_atom_site_aniso_U_11
_atom_site_aniso_U_22
_atom_site_aniso_U_33
_atom_site_aniso_U_23
_atom_site_aniso_U_13
_atom_site_aniso_U_12
Bi1 0.0280(2) 0.02726(19) 0.02454(18) -0.00161(14) 0.01302(16) -0.00387(14)
Bi2 0.0271(2) 0.0364(2) 0.02014(18) -0.00025(14) 0.01022(15) 0.00082(15)
Zn1 0.0300(7) 0.0346(6) 0.0254(5) 0.0022(5) 0.0137(5) 0.0023(5)
Zn2 0.0309(6) 0.0287(5) 0.0273(5) -0.0041(4) 0.0136(5) -0.0021(5)
Zn3 0.0386(7) 0.0291(5) 0.0273(6) 0.0003(5) 0.0151(5) 0.0055(5)
S9 0.0365(15) 0.0424(14) 0.0281(12) 0.0057(11) 0.0154(11) 0.0113(11)
S8 0.0355(15) 0.0443(14) 0.0304(13) 0.0053(11) 0.0139(12) 0.0004(11)
S11 0.0273(14) 0.0356(13) 0.0362(13) -0.0040(11) 0.0039(11) -0.0041(11)
S10 0.0449(17) 0.0327(12) 0.0520(16) -0.0148(12) 0.0345(14) -0.0098(11)
S1 0.0390(17) 0.0359(13) 0.0664(19) 0.0101(13) 0.0302(16) 0.0023(12)
S7 0.080(2) 0.0290(13) 0.0318(14) 0.0012(11) 0.0186(15) 0.0047(13)
S4 0.0377(17) 0.0519(16) 0.0371(14) 0.0043(13) 0.0047(13) -0.0109(13)
S6 0.0331(16) 0.0581(17) 0.0366(14) -0.0168(13) 0.0149(13) -0.0074(13)
S5 0.0325(16) 0.091(2) 0.0328(14) 0.0233(15) 0.0129(13) 0.0087(15)
S3 0.0375(17) 0.090(2) 0.0343(14) -0.0215(15) 0.0198(13) -0.0059(16)
S2 0.108(3) 0.0318(14) 0.0348(15) -0.0015(12) 0.0364(17) 0.0039(16)
S12 0.061(2) 0.0473(17) 0.0421(16) -0.0026(14) -0.0013(15) 0.0219(15)
N7 0.051(6) 0.033(5) 0.042(5) 0.010(4) 0.021(5) 0.007(4)
N11 0.030(5) 0.034(4) 0.037(5) -0.006(4) 0.014(4) 0.002(4)
N1 0.032(5) 0.041(5) 0.037(5) 0.004(4) 0.015(4) -0.001(4)
N12 0.046(6) 0.037(5) 0.041(5) -0.003(4) 0.013(5) 0.005(4)
N4 0.041(6) 0.052(6) 0.037(5) 0.006(4) 0.018(5) -0.002(4)
N5 0.027(5) 0.038(5) 0.039(5) 0.002(4) 0.017(4) -0.004(4)
N2 0.044(6) 0.035(5) 0.033(5) -0.004(4) 0.018(4) 0.003(4)
N9 0.039(5) 0.025(4) 0.037(5) 0.004(4) 0.018(4) 0.006(4)
N3 0.035(5) 0.050(5) 0.032(5) 0.002(4) 0.021(4) 0.000(4)
C7 0.032(6) 0.028(5) 0.033(5) 0.002(4) 0.022(5) 0.000(4)
N6 0.045(6) 0.035(4) 0.027(4) -0.007(4) 0.018(4) -0.002(4)
C9 0.023(5) 0.023(4) 0.035(5) 0.001(4) 0.012(4) 0.003(4)
C11 0.020(5) 0.023(4) 0.025(5) 0.003(4) 0.011(4) 0.003(4)
N10 0.043(6) 0.040(5) 0.032(4) -0.003(4) 0.020(4) 0.003(4)
N8 0.045(6) 0.041(5) 0.032(5) 0.005(4) 0.013(4) 0.010(5)
C10 0.026(5) 0.029(5) 0.025(5) 0.006(4) 0.011(4) -0.002(4)
C1 0.030(6) 0.033(5) 0.026(5) 0.000(4) 0.007(4) 0.002(4)
C8 0.035(6) 0.037(6) 0.033(5) 0.005(5) 0.014(5) 0.010(5)
C4 0.028(6) 0.034(5) 0.031(5) 0.010(4) 0.011(5) 0.001(4)
C2 0.041(6) 0.038(6) 0.024(5) -0.004(4) 0.015(5) 0.000(5)
C12 0.046(7) 0.031(5) 0.042(6) -0.001(5) 0.020(6) 0.003(5)
C3 0.029(6) 0.048(6) 0.043(6) -0.002(5) 0.019(5) -0.001(5)
C5 0.019(5) 0.041(6) 0.037(5) 0.001(5) 0.007(5) 0.005(4)
C6 0.045(7) 0.033(5) 0.023(5) -0.003(4) 0.019(5) -0.005(5)

loop_
_atom_type_symbol
_atom_type_description
_atom_type_scat_dispersion_real
_atom_type_scat_dispersion_imag
_atom_type_scat_source
Bi Bi -4.1077 10.2566 'International Tables Vol C Tables 4.2.6.8 and 6.1.1.4'
C C 0.0033 0.0016 'International Tables Vol C Tables 4.2.6.8 and 6.1.1.4'
N N 0.0061 0.0033 'International Tables Vol C Tables 4.2.6.8 and 6.1.1.4'
S S 0.1246 0.1234 'International Tables Vol C Tables 4.2.6.8 and 6.1.1.4'
Zn Zn 0.2839 1.4301 'International Tables Vol C Tables 4.2.6.8 and 6.1.1.4'

loop_
_geom_angle_atom_site_label_1
_geom_angle_atom_site_label_2
_geom_angle_atom_site_label_3
_geom_angle
_geom_angle_site_symmetry_1
_geom_angle_site_symmetry_3
_geom_angle_publ_flag
S9 Bi1 S11 91.99(8) 2_655 3_676 ?
S9 Bi1 S7 80.35(8) 2_655 3_666 ?
S8 Bi1 S9 95.30(7) 4_475 2_655 ?
S8 Bi1 S11 100.68(8) 4_475 3_676 ?
S8 Bi1 S10 88.38(8) 4_475 1_455 ?
S8 Bi1 S7 170.43(9) 4_475 3_666 ?
S10 Bi1 S9 172.35(8) 1_455 2_655 ?
S10 Bi1 S11 93.92(7) 1_455 3_676 ?
S10 Bi1 S7 95.00(8) 1_455 3_666 ?
S1 Bi1 S9 96.07(8) . 2_655 ?
S1 Bi1 S8 78.22(9) . 4_475 ?
S1 Bi1 S11 171.92(8) . 3_676 ?
S1 Bi1 S10 78.08(8) . 1_455 ?
S1 Bi1 S7 93.70(9) . 3_666 ?
S7 Bi1 S11 88.04(8) 3_666 3_676 ?
S4 Bi2 S6 96.06(9) . . ?
S4 Bi2 S5 84.93(9) . . ?
S4 Bi2 S3 87.62(9) . 4_576 ?
S4 Bi2 S2 91.22(9) . 3_676 ?
S4 Bi2 S12 165.03(9) . 4_576 ?
S6 Bi2 S3 76.23(9) . 4_576 ?
S6 Bi2 S12 94.66(9) . 4_576 ?
S5 Bi2 S6 96.34(9) . . ?
S5 Bi2 S3 168.88(7) . 4_576 ?
S5 Bi2 S2 93.06(11) . 3_676 ?
S5 Bi2 S12 83.52(9) . 4_576 ?
S3 Bi2 S12 105.10(9) 4_576 4_576 ?
S2 Bi2 S6 168.57(10) 3_676 . ?
S2 Bi2 S3 95.34(10) 3_676 4_576 ?
S2 Bi2 S12 79.93(9) 3_676 4_576 ?
N1 Zn1 N4 108.4(4) . . ?
N1 Zn1 N2 116.4(4) . . ?
N4 Zn1 N2 104.3(4) . . ?
N3 Zn1 N1 109.3(4) . . ?
N3 Zn1 N4 111.0(4) . . ?
N3 Zn1 N2 107.3(3) . . ?
N11 Zn2 N5 105.0(3) . . ?
N12 Zn2 N11 112.9(4) . . ?
N12 Zn2 N5 111.3(4) . . ?
N12 Zn2 N10 110.2(4) . . ?
N10 Zn2 N11 108.0(3) . . ?
N10 Zn2 N5 109.2(3) . . ?
N7 Zn3 N6 106.6(4) . . ?
N9 Zn3 N7 106.1(3) . . ?
N9 Zn3 N6 112.3(3) . . ?
N8 Zn3 N7 113.5(4) . . ?
N8 Zn3 N9 107.9(4) . . ?
N8 Zn3 N6 110.4(3) . . ?
C9 S9 Bi1 99.6(3) . 2_645 ?
C8 S8 Bi1 104.3(3) . 4_676 ?
C11 S11 Bi1 90.2(3) . 3_676 ?
C10 S10 Bi1 95.6(3) . 1_655 ?
C1 S1 Bi1 97.9(3) . . ?
C7 S7 Bi1 92.7(3) . 3_666 ?
C4 S4 Bi2 96.9(3) . . ?
C6 S6 Bi2 100.9(3) . . ?
C5 S5 Bi2 101.5(4) . . ?
C3 S3 Bi2 93.0(4) . 4_575 ?
C2 S2 Bi2 103.1(3) . 3_676 ?
C12 S12 Bi2 94.8(4) . 4_575 ?
C7 N7 Zn3 170.4(9) . . ?
C11 N11 Zn2 168.8(7) . . ?
C1 N1 Zn1 173.9(9) . . ?
C12 N12 Zn2 167.6(8) . . ?
C4 N4 Zn1 166.8(9) . . ?
C5 N5 Zn2 169.7(8) . . ?
C2 N2 Zn1 169.3(8) . . ?
C9 N9 Zn3 164.2(7) . . ?
C3 N3 Zn1 175.2(9) . . ?
N7 C7 S7 178.3(9) . . ?
C6 N6 Zn3 172.7(8) . . ?
N9 C9 S9 178.6(9) . . ?
N11 C11 S11 179.4(8) . . ?
C10 N10 Zn2 166.4(8) . . ?
C8 N8 Zn3 162.7(8) . . ?
N10 C10 S10 179.7(10) . . ?
N1 C1 S1 179.6(9) . . ?
N8 C8 S8 176.8(9) . . ?
N4 C4 S4 179.7(12) . . ?
N2 C2 S2 177.7(9) . . ?
N12 C12 S12 178.3(10) . . ?
N3 C3 S3 179.2(11) . . ?
N5 C5 S5 179.0(9) . . ?
N6 C6 S6 179.5(10) . . ?

loop_
_geom_bond_atom_site_label_1
_geom_bond_atom_site_label_2
_geom_bond_distance
_geom_bond_site_symmetry_2
_geom_bond_publ_flag
Bi1 S9 2.830(2) 2_655 ?
Bi1 S8 2.812(2) 4_475 ?
Bi1 S11 2.881(3) 3_676 ?
Bi1 S10 2.817(2) 1_455 ?
Bi1 S1 2.809(3) . ?
Bi1 S7 2.838(3) 3_666 ?
Bi2 S4 2.762(3) . ?
Bi2 S6 2.820(3) . ?
Bi2 S5 2.804(3) . ?
Bi2 S3 2.861(3) 4_576 ?
Bi2 S2 2.819(3) 3_676 ?
Bi2 S12 2.917(3) 4_576 ?
Zn1 N1 1.956(9) . ?
Zn1 N4 1.969(10) . ?
Zn1 N2 1.971(9) . ?
Zn1 N3 1.940(8) . ?
Zn2 N11 1.962(9) . ?
Zn2 N12 1.947(10) . ?
Zn2 N5 1.973(8) . ?
Zn2 N10 1.957(8) . ?
Zn3 N7 1.967(8) . ?
Zn3 N9 1.965(8) . ?
Zn3 N6 1.973(9) . ?
Zn3 N8 1.959(10) . ?
S9 Bi1 2.830(2) 2_645 ?
S9 C9 1.638(9) . ?
S8 Bi1 2.812(2) 4_676 ?
S8 C8 1.646(12) . ?
S11 Bi1 2.881(3) 3_676 ?
S11 C11 1.626(9) . ?
S10 Bi1 2.817(2) 1_655 ?
S10 C10 1.658(9) . ?
S1 C1 1.649(10) . ?
S7 Bi1 2.838(3) 3_666 ?
S7 C7 1.632(9) . ?
S4 C4 1.661(11) . ?
S6 C6 1.634(11) . ?
S5 C5 1.652(11) . ?
S3 Bi2 2.861(3) 4_575 ?
S3 C3 1.656(10) . ?
S2 Bi2 2.819(3) 3_676 ?
S2 C2 1.643(11) . ?
S12 Bi2 2.917(3) 4_575 ?
S12 C12 1.651(12) . ?
N7 C7 1.148(12) . ?
N11 C11 1.177(11) . ?
N1 C1 1.143(12) . ?
N12 C12 1.163(14) . ?
N4 C4 1.128(13) . ?
N5 C5 1.138(12) . ?
N2 C2 1.139(12) . ?
N9 C9 1.163(11) . ?
N3 C3 1.138(12) . ?
N6 C6 1.151(12) . ?
N10 C10 1.142(11) . ?
N8 C8 1.150(13) . ?
